data_9000403
loop_
_publ_author_name
'Lager, G. A.'
'Gibbs, G. V.'

_publ_section_title
;
 A refinement of the crystal structure of herderite, CaBePO4OH
;
_journal_name_full 'American Mineralogist'
_journal_page_first 919
_journal_page_last 925
_journal_volume 59
_journal_year 1974
_chemical_formula_sum 'Be Ca H O5 P'
_chemical_name_mineral Hydroxylherderite
_space_group_IT_number 14
_symmetry_space_group_name_Hall '-P 2yab'
_symmetry_space_group_name_H-M 'P 1 21/a 1'
_cell_angle_alpha 90
_cell_angle_beta 90.02
_cell_angle_gamma 90
_cell_formula_units_Z 4
_cell_length_a 9.789
_cell_length_b 7.661
_cell_length_c 4.804
_cell_volume 360.269
_database_code_amcsd 0000413
_cod_original_formula_sum 'Ca P Be O5 H'
_cod_database_code 9000403

loop_
_symmetry_equiv_pos_as_xyz
x,y,z
1/2+x,1/2-y,z
1/2-x,1/2+y,-z
-x,-y,-z

loop_
_atom_site_aniso_label
_atom_site_aniso_U_11
_atom_site_aniso_U_22
_atom_site_aniso_U_33
_atom_site_aniso_U_12
_atom_site_aniso_U_13
_atom_site_aniso_U_23
Ca 0.00485 0.00565 0.00631 0.00000 0.00095 -0.00131
P 0.00243 0.00268 0.00409 0.00000 0.00048 0.00056
Be 0.00777 0.00387 0.00596 0.00000 -0.00071 0.00112
O1 0.00631 0.00773 0.00818 0.00000 -0.00071 0.00242
O2 0.00340 0.00743 0.00783 0.00114 0.00262 0.00186
O3 0.00388 0.00981 0.00631 -0.00304 -0.00048 -0.00093
O4 0.00825 0.00476 0.00900 0.00152 0.00429 0.00000
O-H 0.00583 0.00922 0.00479 0.00114 -0.00071 0.00037

loop_
_atom_site_label
_atom_site_fract_x
_atom_site_fract_y
_atom_site_fract_z
_atom_site_attached_hydrogens
_atom_site_type_symbol
Ca 0.33090 0.11160 0.99740 0 Ca
P 0.08150 0.27100 0.47080 0 P
Be 0.33980 0.41410 0.53700 0 Be
O1 0.03960 0.39880 0.24660 0 O
O2 0.45850 0.28350 0.65210 0 O
O3 0.19350 0.34450 0.66690 0 O
O4 0.14280 0.10590 0.33050 0 O
O-H 0.33320 0.41230 0.20390 1 O

loop_
_cod_changelog_entry_id
_cod_changelog_entry_author
_cod_changelog_entry_date
_cod_changelog_entry_text
1
;cod-tools version 3.8.0
Id: cif_guess_AMCSD_atom_types 9574 2023-05-10 09:00:05Z saulius
;
2023-05-10T18:46:16+03:00
;Derived atom types
from atom names that follow the AMCSD naming convention
(Wat == water, O-H == hydroxyl).
;
2
;cod-tools version 3.10.1
Id: cif_fix_AMCSD_aniso_labels 10200 2024-08-01 14:09:44Z saulius
;
2024-08-02T12:19:43+03:00
;Changed the following '_atom_site_aniso_label' values:
'OH' -> 'O-H'
;

loop_
_cod_related_entry_id
_cod_related_entry_database
_cod_related_entry_code
_cod_related_entry_description
1 AMCSD 0000413 .
2 AMCSD 0000412 .
3 Wikidata Q3787835 hydroxylherderite

loop_
_[local]_alternative_name_id
_[local]_alternative_name_type
_[local]_alternative_name_source
_[local]_alternative_name_source_id
_[local]_alternative_name_value
1 mineral AMCSD 0000412 Hydroxyl-herderite
2 mineral AMCSD 0000413 Hydroxylherderite
